data_4064078
loop_
_publ_author_name
'Wagner, Harald'
'Baumgartner, Judith'
'Marschner, Christoph'
'Poelt, Peter'

_publ_section_title
;
 Rearrangement/Fragmentation Reactions of Oligosilanes with Aluminum
 Chloride.
;
_journal_issue 15
_journal_name_full Organometallics
_journal_page_first 3939
_journal_page_last 3954
_journal_paper_doi 10.1021/om1011165
_journal_volume 30
_journal_year 2011
_chemical_formula_sum 'C17 H50 Si9'
_chemical_formula_weight 507.38
_chemical_name_systematic
;
 ?
;
_space_group_IT_number 2
_symmetry_cell_setting triclinic
_symmetry_space_group_name_Hall '-P 1'
_symmetry_space_group_name_H-M 'P -1'
_atom_sites_solution_hydrogens geom
_atom_sites_solution_primary direct
_atom_sites_solution_secondary difmap
_audit_creation_method SHELXL-97
_cell_angle_alpha 72.56(3)
_cell_angle_beta 89.26(3)
_cell_angle_gamma 86.28(3)
_cell_formula_units_Z 2
_cell_length_a 9.866(2)
_cell_length_b 12.667(3)
_cell_length_c 13.420(3)
_cell_measurement_reflns_used 6891
_cell_measurement_temperature 150(2)
_cell_measurement_theta_max 52.536
_cell_measurement_theta_min 5.150
_cell_volume 1596.6(7)
_computing_cell_refinement 'Bruker XSCANS'
_computing_data_collection 'Bruker XSCANS'
_computing_data_reduction 'Bruker SHELXTL'
_computing_molecular_graphics 'Bruker SHELXTL'
_computing_publication_material 'Bruker SHELXTL'
_computing_structure_refinement 'SHELXL-97 (Sheldrick, 1997)'
_computing_structure_solution 'SHELXS-97 (Sheldrick, 1990)'
_diffrn_ambient_temperature 150(2)
_diffrn_measured_fraction_theta_full 0.984
_diffrn_measured_fraction_theta_max 0.984
_diffrn_measurement_device_type 'SMART APEX'
_diffrn_measurement_method '\w scans'
_diffrn_radiation_monochromator graphite
_diffrn_radiation_source 'fine-focus sealed tube'
_diffrn_radiation_type MoK\a
_diffrn_radiation_wavelength 0.71073
_diffrn_reflns_av_R_equivalents 0.0231
_diffrn_reflns_av_sigmaI/netI 0.0367
_diffrn_reflns_limit_h_max 12
_diffrn_reflns_limit_h_min -12
_diffrn_reflns_limit_k_max 15
_diffrn_reflns_limit_k_min -15
_diffrn_reflns_limit_l_max 16
_diffrn_reflns_limit_l_min -16
_diffrn_reflns_number 12807
_diffrn_reflns_theta_full 26.37
_diffrn_reflns_theta_max 26.37
_diffrn_reflns_theta_min 1.59
_exptl_absorpt_coefficient_mu 0.378
_exptl_absorpt_correction_T_max 0.9283
_exptl_absorpt_correction_T_min 0.8697
_exptl_absorpt_correction_type multi-scan
_exptl_absorpt_process_details SADABS
_exptl_crystal_colour colorless
_exptl_crystal_density_diffrn 1.055
_exptl_crystal_density_method 'not measured'
_exptl_crystal_description plates
_exptl_crystal_F_000 556
_exptl_crystal_size_max 0.38
_exptl_crystal_size_mid 0.25
_exptl_crystal_size_min 0.20
_refine_diff_density_max 0.551
_refine_diff_density_min -0.217
_refine_diff_density_rms 0.063
_refine_ls_extinction_method none
_refine_ls_goodness_of_fit_ref 1.139
_refine_ls_hydrogen_treatment constr
_refine_ls_matrix_type full
_refine_ls_number_parameters 251
_refine_ls_number_reflns 6436
_refine_ls_number_restraints 0
_refine_ls_restrained_S_all 1.139
_refine_ls_R_factor_all 0.0499
_refine_ls_R_factor_gt 0.0451
_refine_ls_shift/su_max 0.007
_refine_ls_shift/su_mean 0.000
_refine_ls_structure_factor_coef Fsqd
_refine_ls_weighting_details 'calc w=1/[\s^2^(Fo^2^)+(0.0396P)^2^+1.0110P] where P=(Fo^2^+2Fc^2^)/3'
_refine_ls_weighting_scheme calc
_refine_ls_wR_factor_gt 0.1028
_refine_ls_wR_factor_ref 0.1053
_reflns_number_gt 5925
_reflns_number_total 6436
_reflns_threshold_expression >2sigma(I)
_cod_data_source_file om1011165_si_001.cif
_cod_data_source_block 34_515j
_cod_depositor_comments
;
The following automatic conversions were performed:

'_symmetry_cell_setting' value 'Triclinic' changed to 'triclinic'
according to /home/saulius/struct/CIF-dictionaries/cif_core.dic
dictionary named 'cif_core.dic' version 2.4.1 from 2010-06-29.

Automatic conversion script
Id: cif_fix_values 1715 2011-07-08 13:25:40Z adriana 
;
_cod_original_cell_volume 1596.6(6)
_cod_original_sg_symbol_H-M P-1
_cod_database_code 4064078

loop_
_symmetry_equiv_pos_as_xyz
'x, y, z'
'-x, -y, -z'

loop_
_atom_site_label
_atom_site_type_symbol
_atom_site_fract_x
_atom_site_fract_y
_atom_site_fract_z
_atom_site_U_iso_or_equiv
_atom_site_adp_type
_atom_site_occupancy
_atom_site_symmetry_multiplicity
_atom_site_calc_flag
_atom_site_refinement_flags
Si1 Si 0.30764(6) 0.12196(5) 0.84348(5) 0.02015(14) Uani 1 1 d .
Si2 Si 0.22226(6) 0.14119(5) 0.67676(5) 0.02012(14) Uani 1 1 d .
Si3 Si 0.00263(6) 0.22010(5) 0.68990(5) 0.02390(15) Uani 1 1 d .
Si4 Si 0.02706(6) 0.32605(5) 0.80667(5) 0.02464(15) Uani 1 1 d .
Si5 Si 0.25787(6) 0.30099(5) 0.85460(5) 0.02120(14) Uani 1 1 d .
Si6 Si 0.37620(7) 0.42234(5) 0.72003(5) 0.02654(16) Uani 1 1 d .
Si7 Si 0.34578(6) 0.27568(5) 0.55856(5) 0.02405(15) Uani 1 1 d .
Si8 Si 0.24047(7) -0.02894(5) 0.64008(5) 0.02878(16) Uani 1 1 d .
Si9 Si 0.30347(7) 0.32101(6) 1.01855(5) 0.03187(17) Uani 1 1 d .
C1 C 0.4948(2) 0.0770(2) 0.86023(18) 0.0286(5) Uani 1 1 d .
H1A H 0.5290 0.0893 0.9239 0.043 Uiso 1 1 calc R
H1B H 0.5447 0.1205 0.7998 0.043 Uiso 1 1 calc R
H1C H 0.5077 -0.0019 0.8657 0.043 Uiso 1 1 calc R
C2 C 0.2106(2) 0.01742(19) 0.94451(18) 0.0283(5) Uani 1 1 d .
H2A H 0.2308 -0.0565 0.9369 0.042 Uiso 1 1 calc R
H2B H 0.1130 0.0372 0.9346 0.042 Uiso 1 1 calc R
H2C H 0.2377 0.0173 1.0145 0.042 Uiso 1 1 calc R
C3 C -0.0675(3) 0.3113(2) 0.5604(2) 0.0388(6) Uani 1 1 d .
H3A H -0.0718 0.2675 0.5117 0.058 Uiso 1 1 calc R
H3B H -0.0083 0.3723 0.5320 0.058 Uiso 1 1 calc R
H3C H -0.1590 0.3415 0.5704 0.058 Uiso 1 1 calc R
C4 C -0.1210(2) 0.1107(2) 0.7470(2) 0.0337(6) Uani 1 1 d .
H4A H -0.2075 0.1462 0.7607 0.051 Uiso 1 1 calc R
H4B H -0.0839 0.0599 0.8126 0.051 Uiso 1 1 calc R
H4C H -0.1358 0.0692 0.6975 0.051 Uiso 1 1 calc R
C5 C -0.0284(3) 0.4759(2) 0.7409(2) 0.0385(6) Uani 1 1 d .
H5A H -0.1253 0.4821 0.7237 0.058 Uiso 1 1 calc R
H5B H 0.0238 0.5038 0.6768 0.058 Uiso 1 1 calc R
H5C H -0.0123 0.5198 0.7881 0.058 Uiso 1 1 calc R
C6 C -0.0827(2) 0.2732(2) 0.9250(2) 0.0336(6) Uani 1 1 d .
H6A H -0.0720 0.3174 0.9728 0.050 Uiso 1 1 calc R
H6B H -0.0551 0.1954 0.9606 0.050 Uiso 1 1 calc R
H6C H -0.1780 0.2793 0.9031 0.050 Uiso 1 1 calc R
C7 C 0.5675(2) 0.3943(2) 0.73910(19) 0.0320(6) Uani 1 1 d .
H7A H 0.5909 0.3148 0.7530 0.048 Uiso 1 1 calc R
H7B H 0.5962 0.4178 0.7984 0.048 Uiso 1 1 calc R
H7C H 0.6137 0.4358 0.6758 0.048 Uiso 1 1 calc R
C8 C 0.3360(3) 0.5699(2) 0.7201(2) 0.0407(7) Uani 1 1 d .
H8A H 0.3871 0.6200 0.6646 0.061 Uiso 1 1 calc R
H8B H 0.3615 0.5776 0.7878 0.061 Uiso 1 1 calc R
H8C H 0.2385 0.5888 0.7080 0.061 Uiso 1 1 calc R
C9 C 0.3254(2) 0.41110(19) 0.58910(18) 0.0276(5) Uani 1 1 d .
H9A H 0.2283 0.4369 0.5782 0.033 Uiso 1 1 calc R
H9B H 0.3769 0.4650 0.5357 0.033 Uiso 1 1 calc R
C10 C 0.5334(2) 0.22891(19) 0.56231(18) 0.0255(5) Uani 1 1 d .
H10A H 0.5828 0.2863 0.5124 0.038 Uiso 1 1 calc R
H10B H 0.5443 0.1597 0.5437 0.038 Uiso 1 1 calc R
H10C H 0.5697 0.2167 0.6328 0.038 Uiso 1 1 calc R
C11 C 0.2842(3) 0.2971(2) 0.42113(18) 0.0333(6) Uani 1 1 d .
H11A H 0.1867 0.3184 0.4164 0.050 Uiso 1 1 calc R
H11B H 0.3007 0.2281 0.4028 0.050 Uiso 1 1 calc R
H11C H 0.3332 0.3560 0.3727 0.050 Uiso 1 1 calc R
C12 C 0.4187(3) -0.0910(2) 0.6694(2) 0.0455(7) Uani 1 1 d .
H12A H 0.4275 -0.1623 0.6545 0.068 Uiso 1 1 calc R
H12B H 0.4396 -0.1026 0.7433 0.068 Uiso 1 1 calc R
H12C H 0.4822 -0.0407 0.6258 0.068 Uiso 1 1 calc R
C13 C 0.2025(3) -0.0113(2) 0.4998(2) 0.0433(7) Uani 1 1 d .
H13A H 0.2741 0.0290 0.4560 0.065 Uiso 1 1 calc R
H13B H 0.1149 0.0307 0.4804 0.065 Uiso 1 1 calc R
H13C H 0.1985 -0.0843 0.4892 0.065 Uiso 1 1 calc R
C14 C 0.1225(3) -0.1286(2) 0.7235(3) 0.0541(8) Uani 1 1 d .
H14A H 0.0286 -0.0976 0.7096 0.081 Uiso 1 1 calc R
H14B H 0.1444 -0.1412 0.7973 0.081 Uiso 1 1 calc R
H14C H 0.1327 -0.1991 0.7072 0.081 Uiso 1 1 calc R
C15 C 0.4913(3) 0.3140(3) 1.0398(2) 0.0600(9) Uani 1 1 d .
H15A H 0.5099 0.3178 1.1102 0.090 Uiso 1 1 calc R
H15B H 0.5305 0.3764 0.9881 0.090 Uiso 1 1 calc R
H15C H 0.5320 0.2441 1.0323 0.090 Uiso 1 1 calc R
C16 C 0.2266(4) 0.4579(3) 1.0260(3) 0.0615(9) Uani 1 1 d .
H16A H 0.2459 0.4659 1.0948 0.092 Uiso 1 1 calc R
H16B H 0.1281 0.4612 1.0157 0.092 Uiso 1 1 calc R
H16C H 0.2656 0.5181 0.9716 0.092 Uiso 1 1 calc R
C17 C 0.2297(3) 0.2094(3) 1.1261(2) 0.0482(7) Uani 1 1 d .
H17A H 0.2723 0.1372 1.1265 0.072 Uiso 1 1 calc R
H17B H 0.1316 0.2104 1.1149 0.072 Uiso 1 1 calc R
H17C H 0.2466 0.2221 1.1932 0.072 Uiso 1 1 calc R

loop_
_atom_site_aniso_label
_atom_site_aniso_U_11
_atom_site_aniso_U_22
_atom_site_aniso_U_33
_atom_site_aniso_U_23
_atom_site_aniso_U_13
_atom_site_aniso_U_12
Si1 0.0189(3) 0.0196(3) 0.0200(3) -0.0029(2) 0.0003(2) -0.0016(2)
Si2 0.0191(3) 0.0211(3) 0.0198(3) -0.0054(2) 0.0014(2) -0.0018(2)
Si3 0.0175(3) 0.0273(3) 0.0261(3) -0.0066(3) -0.0001(2) -0.0016(2)
Si4 0.0212(3) 0.0236(3) 0.0273(3) -0.0052(3) 0.0031(2) 0.0000(2)
Si5 0.0212(3) 0.0207(3) 0.0218(3) -0.0059(2) 0.0022(2) -0.0047(2)
Si6 0.0284(3) 0.0242(3) 0.0271(3) -0.0064(3) 0.0051(3) -0.0099(3)
Si7 0.0237(3) 0.0254(3) 0.0204(3) -0.0030(2) 0.0034(2) -0.0019(2)
Si8 0.0299(4) 0.0272(3) 0.0326(4) -0.0141(3) 0.0032(3) -0.0026(3)
Si9 0.0369(4) 0.0370(4) 0.0259(4) -0.0141(3) 0.0036(3) -0.0115(3)
C1 0.0205(11) 0.0350(13) 0.0254(12) -0.0023(10) -0.0036(9) 0.0034(10)
C2 0.0304(13) 0.0255(12) 0.0247(12) 0.0000(9) 0.0013(10) -0.0062(10)
C3 0.0306(14) 0.0466(16) 0.0329(14) -0.0029(12) -0.0096(11) 0.0032(12)
C4 0.0224(12) 0.0420(15) 0.0387(14) -0.0137(12) 0.0026(10) -0.0098(10)
C5 0.0354(14) 0.0256(13) 0.0481(16) -0.0030(11) 0.0032(12) 0.0061(11)
C6 0.0285(13) 0.0347(14) 0.0374(14) -0.0107(11) 0.0122(11) -0.0025(10)
C7 0.0233(12) 0.0430(15) 0.0310(13) -0.0104(11) 0.0057(10) -0.0171(11)
C8 0.0563(18) 0.0239(13) 0.0436(16) -0.0107(11) 0.0121(13) -0.0136(12)
C9 0.0303(13) 0.0238(12) 0.0252(12) -0.0014(9) 0.0052(9) -0.0048(9)
C10 0.0165(11) 0.0340(13) 0.0249(12) -0.0077(10) 0.0087(9) -0.0014(9)
C11 0.0391(14) 0.0386(14) 0.0196(12) -0.0046(10) -0.0008(10) -0.0034(11)
C12 0.0451(17) 0.0366(15) 0.0582(19) -0.0220(14) -0.0074(14) 0.0115(13)
C13 0.0421(16) 0.0547(18) 0.0430(16) -0.0297(14) -0.0037(13) -0.0019(13)
C14 0.070(2) 0.0327(15) 0.064(2) -0.0199(14) 0.0227(17) -0.0184(15)
C15 0.0436(18) 0.101(3) 0.0423(18) -0.0272(18) -0.0078(14) -0.0224(18)
C16 0.084(3) 0.053(2) 0.061(2) -0.0379(17) 0.0115(19) -0.0083(18)
C17 0.060(2) 0.0563(19) 0.0270(14) -0.0086(13) 0.0055(13) -0.0150(15)

loop_
_atom_type_symbol
_atom_type_description
_atom_type_scat_dispersion_real
_atom_type_scat_dispersion_imag
_atom_type_scat_source
C C 0.0033 0.0016 'International Tables Vol C Tables 4.2.6.8 and 6.1.1.4'
H H 0.0000 0.0000 'International Tables Vol C Tables 4.2.6.8 and 6.1.1.4'
Si Si 0.0817 0.0704 'International Tables Vol C Tables 4.2.6.8 and 6.1.1.4'

loop_
_geom_angle_atom_site_label_1
_geom_angle_atom_site_label_2
_geom_angle_atom_site_label_3
_geom_angle
C2 Si1 C1 108.34(11)
C2 Si1 Si5 110.95(8)
C1 Si1 Si5 113.22(9)
C2 Si1 Si2 109.76(8)
C1 Si1 Si2 113.91(8)
Si5 Si1 Si2 100.51(4)
Si1 Si2 Si8 110.88(4)
Si1 Si2 Si7 106.82(4)
Si8 Si2 Si7 111.99(4)
Si1 Si2 Si3 100.35(4)
Si8 Si2 Si3 117.65(4)
Si7 Si2 Si3 108.11(4)
C4 Si3 C3 108.20(12)
C4 Si3 Si2 111.71(9)
C3 Si3 Si2 112.93(10)
C4 Si3 Si4 108.84(9)
C3 Si3 Si4 110.35(10)
Si2 Si3 Si4 104.73(4)
C6 Si4 C5 108.17(12)
C6 Si4 Si5 110.49(9)
C5 Si4 Si5 112.62(10)
C6 Si4 Si3 110.02(9)
C5 Si4 Si3 110.12(10)
Si5 Si4 Si3 105.42(4)
Si1 Si5 Si9 114.10(4)
Si1 Si5 Si6 107.20(4)
Si9 Si5 Si6 112.43(4)
Si1 Si5 Si4 100.21(4)
Si9 Si5 Si4 114.66(4)
Si6 Si5 Si4 107.28(4)
C9 Si6 C8 108.10(12)
C9 Si6 C7 109.89(11)
C8 Si6 C7 106.71(13)
C9 Si6 Si5 110.72(8)
C8 Si6 Si5 109.93(9)
C7 Si6 Si5 111.36(9)
C9 Si7 C11 109.01(11)
C9 Si7 C10 109.47(11)
C11 Si7 C10 106.77(11)
C9 Si7 Si2 110.54(8)
C11 Si7 Si2 110.04(9)
C10 Si7 Si2 110.93(8)
C13 Si8 C14 108.82(15)
C13 Si8 C12 108.41(14)
C14 Si8 C12 108.09(15)
C13 Si8 Si2 111.60(10)
C14 Si8 Si2 111.08(10)
C12 Si8 Si2 108.74(10)
C17 Si9 C15 108.40(16)
C17 Si9 C16 107.83(16)
C15 Si9 C16 109.51(17)
C17 Si9 Si5 111.46(10)
C15 Si9 Si5 109.80(11)
C16 Si9 Si5 109.79(12)
Si7 C9 Si6 121.32(13)

loop_
_geom_bond_atom_site_label_1
_geom_bond_atom_site_label_2
_geom_bond_distance
Si1 C2 1.888(2)
Si1 C1 1.893(2)
Si1 Si5 2.3372(10)
Si1 Si2 2.3389(11)
Si2 Si8 2.3457(10)
Si2 Si7 2.3459(12)
Si2 Si3 2.3538(11)
Si3 C4 1.885(3)
Si3 C3 1.886(3)
Si3 Si4 2.3722(11)
Si4 C6 1.885(2)
Si4 C5 1.886(3)
Si4 Si5 2.3498(10)
Si5 Si9 2.3415(10)
Si5 Si6 2.3455(12)
Si6 C9 1.882(2)
Si6 C8 1.886(3)
Si6 C7 1.903(2)
Si7 C9 1.877(2)
Si7 C11 1.885(2)
Si7 C10 1.903(2)
Si8 C13 1.869(3)
Si8 C14 1.874(3)
Si8 C12 1.876(3)
Si9 C17 1.869(3)
Si9 C15 1.871(3)
Si9 C16 1.877(3)

loop_
_geom_torsion_atom_site_label_1
_geom_torsion_atom_site_label_2
_geom_torsion_atom_site_label_3
_geom_torsion_atom_site_label_4
_geom_torsion
C2 Si1 Si2 Si8 -59.17(9)
C1 Si1 Si2 Si8 62.49(10)
Si5 Si1 Si2 Si8 -176.11(3)
C2 Si1 Si2 Si7 178.55(8)
C1 Si1 Si2 Si7 -59.78(9)
Si5 Si1 Si2 Si7 61.61(4)
C2 Si1 Si2 Si3 65.90(9)
C1 Si1 Si2 Si3 -172.44(9)
Si5 Si1 Si2 Si3 -51.04(4)
Si1 Si2 Si3 C4 -86.43(10)
Si8 Si2 Si3 C4 33.87(10)
Si7 Si2 Si3 C4 161.90(9)
Si1 Si2 Si3 C3 151.32(10)
Si8 Si2 Si3 C3 -88.37(11)
Si7 Si2 Si3 C3 39.66(11)
Si1 Si2 Si3 Si4 31.21(4)
Si8 Si2 Si3 Si4 151.52(4)
Si7 Si2 Si3 Si4 -80.45(4)
C4 Si3 Si4 C6 0.06(13)
C3 Si3 Si4 C6 118.65(13)
Si2 Si3 Si4 C6 -119.53(9)
C4 Si3 Si4 C5 -119.08(13)
C3 Si3 Si4 C5 -0.49(13)
Si2 Si3 Si4 C5 121.33(10)
C4 Si3 Si4 Si5 119.19(9)
C3 Si3 Si4 Si5 -122.21(10)
Si2 Si3 Si4 Si5 -0.40(4)
C2 Si1 Si5 Si9 57.62(9)
C1 Si1 Si5 Si9 -64.44(9)
Si2 Si1 Si5 Si9 173.67(3)
C2 Si1 Si5 Si6 -177.21(8)
C1 Si1 Si5 Si6 60.72(9)
Si2 Si1 Si5 Si6 -61.16(4)
C2 Si1 Si5 Si4 -65.40(9)
C1 Si1 Si5 Si4 172.54(8)
Si2 Si1 Si5 Si4 50.65(4)
C6 Si4 Si5 Si1 88.25(9)
C5 Si4 Si5 Si1 -150.67(10)
Si3 Si4 Si5 Si1 -30.58(4)
C6 Si4 Si5 Si9 -34.38(10)
C5 Si4 Si5 Si9 86.70(11)
Si3 Si4 Si5 Si9 -153.21(4)
C6 Si4 Si5 Si6 -159.99(9)
C5 Si4 Si5 Si6 -38.92(11)
Si3 Si4 Si5 Si6 81.18(4)
Si1 Si5 Si6 C9 58.40(9)
Si9 Si5 Si6 C9 -175.43(8)
Si4 Si5 Si6 C9 -48.49(9)
Si1 Si5 Si6 C8 177.77(10)
Si9 Si5 Si6 C8 -56.06(11)
Si4 Si5 Si6 C8 70.88(11)
Si1 Si5 Si6 C7 -64.18(9)
Si9 Si5 Si6 C7 61.99(10)
Si4 Si5 Si6 C7 -171.07(9)
Si1 Si2 Si7 C9 -59.60(9)
Si8 Si2 Si7 C9 178.83(8)
Si3 Si2 Si7 C9 47.63(9)
Si1 Si2 Si7 C11 179.93(9)
Si8 Si2 Si7 C11 58.36(10)
Si3 Si2 Si7 C11 -72.84(10)
Si1 Si2 Si7 C10 62.01(9)
Si8 Si2 Si7 C10 -59.56(9)
Si3 Si2 Si7 C10 169.24(8)
Si1 Si2 Si8 C13 -169.74(10)
Si7 Si2 Si8 C13 -50.53(11)
Si3 Si2 Si8 C13 75.62(11)
Si1 Si2 Si8 C14 68.62(13)
Si7 Si2 Si8 C14 -172.17(13)
Si3 Si2 Si8 C14 -46.02(13)
Si1 Si2 Si8 C12 -50.21(12)
Si7 Si2 Si8 C12 69.00(12)
Si3 Si2 Si8 C12 -164.84(11)
Si1 Si5 Si9 C17 -48.87(12)
Si6 Si5 Si9 C17 -171.22(12)
Si4 Si5 Si9 C17 65.90(12)
Si1 Si5 Si9 C15 71.27(14)
Si6 Si5 Si9 C15 -51.08(14)
Si4 Si5 Si9 C15 -173.97(13)
Si1 Si5 Si9 C16 -168.28(13)
Si6 Si5 Si9 C16 69.37(13)
Si4 Si5 Si9 C16 -53.51(13)
C11 Si7 C9 Si6 179.94(13)
C10 Si7 C9 Si6 -63.61(16)
Si2 Si7 C9 Si6 58.87(15)
C8 Si6 C9 Si7 -178.69(14)
C7 Si6 C9 Si7 65.21(17)
Si5 Si6 C9 Si7 -58.22(15)
